data_2014051
loop_
_publ_author_name
'Linden, Anthony'
'Furegati, Markus'
'Rippert, Andreas J.'

_publ_section_title
;(<i>P</i>,<i>M</i>)-1,2,3,9,10,11-Hexamethoxy-5,7-dihydrodibenz[<i>c</i>,<i>e</i>]oxepine
 and
 (<i>P</i>,<i>M</i>)-1,11-dimethyl-5,5,7,7-tetraphenyl-5,7-dihydrodibenz[<i>c</i>,<i>e</i>]oxepine
;
_journal_issue 4
_journal_name_full 'Acta Crystallographica Section C'
_journal_page_first o223
_journal_page_last o225
_journal_paper_doi 10.1107/S010827010400294X
_journal_volume 60
_journal_year 2004
_chemical_formula_iupac 'C40 H32 O'
_chemical_formula_moiety 'C40 H32 O'
_chemical_formula_sum 'C40 H32 O'
_chemical_formula_weight 528.66
_chemical_melting_point 576
_chemical_name_systematic
;
(P,M)-1,11-dimethyl-5,5,7,7-tetraphenyl-5,7-dihydrodibenz[c,e]oxepine
;
_space_group_IT_number 60
_symmetry_cell_setting orthorhombic
_symmetry_space_group_name_Hall '-P 2n 2ab'
_symmetry_space_group_name_H-M 'P b c n'
_atom_sites_solution_hydrogens geom
_atom_sites_solution_primary direct
_atom_sites_solution_secondary difmap
_cell_angle_alpha 90.00
_cell_angle_beta 90.00
_cell_angle_gamma 90.00
_cell_formula_units_Z 4
_cell_length_a 16.6918(4)
_cell_length_b 9.6863(3)
_cell_length_c 17.5921(5)
_cell_measurement_reflns_used 2853
_cell_measurement_temperature 160.0(10)
_cell_measurement_theta_max 25.0
_cell_measurement_theta_min 2.0
_cell_volume 2844.32(14)
_computing_cell_refinement 'DENZO-SMN (Otwinowski & Minor, 1997)'
_computing_data_collection 'COLLECT (Nonius, 2000)'
_computing_data_reduction 'DENZO-SMN and SCALEPACK (Otwinowski & Minor, 1997)'
_computing_molecular_graphics 'ORTEPII (Johnson, 1976)'
_computing_publication_material 'SHELXL97 and PLATON (Spek, 2004)'
_computing_structure_refinement 'SHELXL97 (Sheldrick, 1997)'
_computing_structure_solution 'SHELXS97 (Sheldrick, 1997)'
_diffrn_ambient_temperature 160.0(10)
_diffrn_detector_area_resol_mean 9
_diffrn_measured_fraction_theta_full 0.998
_diffrn_measured_fraction_theta_max 0.998
_diffrn_measurement_device_type 'Nonius KappaCCD area-detector'
_diffrn_measurement_method '\f and \w scans with \k offsets'
_diffrn_radiation_monochromator 'horizontally mounted graphite crystal'
_diffrn_radiation_source 'Nonius FR590 sealed tube generator'
_diffrn_radiation_type 'Mo K\a'
_diffrn_radiation_wavelength 0.71073
_diffrn_reflns_av_R_equivalents 0.0630
_diffrn_reflns_av_sigmaI/netI 0.0302
_diffrn_reflns_limit_h_max 19
_diffrn_reflns_limit_h_min 0
_diffrn_reflns_limit_k_max 11
_diffrn_reflns_limit_k_min 0
_diffrn_reflns_limit_l_max 0
_diffrn_reflns_limit_l_min -20
_diffrn_reflns_number 25719
_diffrn_reflns_theta_full 25.00
_diffrn_reflns_theta_max 25.00
_diffrn_reflns_theta_min 3.36
_diffrn_standards_decay_% 0
_diffrn_standards_number 0
_exptl_absorpt_coefficient_mu 0.0720
_exptl_absorpt_correction_type none
_exptl_crystal_colour colourless
_exptl_crystal_density_diffrn 1.235
_exptl_crystal_density_meas ?
_exptl_crystal_density_method 'not measured'
_exptl_crystal_description prism
_exptl_crystal_F_000 1120
_exptl_crystal_size_max 0.22
_exptl_crystal_size_mid 0.15
_exptl_crystal_size_min 0.12
_refine_diff_density_max 0.248
_refine_diff_density_min -0.221
_refine_ls_extinction_coef 0.011(2)
_refine_ls_extinction_expression Fc^*^=kFc[1+0.001xFc^2^\l^3^/sin(2\q)]^-1/4^
_refine_ls_extinction_method 'SHELXL97 (Sheldrick, 1997)'
_refine_ls_goodness_of_fit_ref 1.044
_refine_ls_hydrogen_treatment constr
_refine_ls_matrix_type full
_refine_ls_number_parameters 188
_refine_ls_number_reflns 2502
_refine_ls_number_restraints 0
_refine_ls_restrained_S_all 1.044
_refine_ls_R_factor_all 0.0634
_refine_ls_R_factor_gt 0.0454
_refine_ls_shift/su_max 0.001
_refine_ls_shift/su_mean 0.000
_refine_ls_structure_factor_coef Fsqd
_refine_ls_weighting_details 'w = 1/[\s^2^(Fo^2^)+(0.0767P)^2^+0.6145P] where P=(Fo^2^+2Fc^2^)/3'
_refine_ls_weighting_scheme calc
_refine_ls_wR_factor_gt 0.1149
_refine_ls_wR_factor_ref 0.1285
_reflns_number_gt 1920
_reflns_number_total 2507
_reflns_threshold_expression I>2\s(I)
_cod_data_source_file sk1701.cif
_cod_data_source_block II
_cod_depositor_comments
;
The following automatic conversions were performed:

'_exptl_crystal_density_meas' value 'not measured' was changed to '?'
- the value is perceived as not measured.

Automatic conversion script
Id: cif_fix_values 3008 2015-01-20 13:52:24Z robertas 
;
_cod_database_code 2014051
_cod_database_fobs_code 2014051

loop_
_symmetry_equiv_pos_as_xyz
'x, y, z'
'-x+1/2, -y+1/2, z+1/2'
'x+1/2, -y+1/2, -z'
'-x, y, -z+1/2'
'-x, -y, -z'
'x-1/2, y-1/2, -z-1/2'
'-x-1/2, y-1/2, z'
'x, -y, z-1/2'

loop_
_atom_site_label
_atom_site_fract_x
_atom_site_fract_y
_atom_site_fract_z
_atom_site_U_iso_or_equiv
_atom_site_adp_type
_atom_site_calc_flag
_atom_site_refinement_flags
_atom_site_occupancy
_atom_site_disorder_assembly
_atom_site_disorder_group
_atom_site_type_symbol
O1 0.5000 1.10879(14) 0.7500 0.0293(4) Uani d S 1 . . O
C1 0.49553(10) 0.80328(15) 0.70779(9) 0.0304(4) Uani d . 1 . . C
C2 0.45619(9) 0.91417(15) 0.67192(9) 0.0289(4) Uani d . 1 . . C
C3 0.44774(10) 0.91548(17) 0.59321(9) 0.0329(4) Uani d . 1 . . C
H3 0.4202 0.9894 0.5692 0.039 Uiso calc R 1 . . H
C4 0.47945(10) 0.80920(17) 0.54972(10) 0.0383(4) Uani d . 1 . . C
H4 0.4727 0.8094 0.4961 0.046 Uiso calc R 1 . . H
C5 0.52073(11) 0.70320(17) 0.58452(10) 0.0390(5) Uani d . 1 . . C
H5 0.5434 0.6321 0.5542 0.047 Uiso calc R 1 . . H
C6 0.52992(10) 0.69820(16) 0.66328(10) 0.0351(4) Uani d . 1 . . C
C7 0.43018(9) 1.03781(15) 0.72078(9) 0.0289(4) Uani d . 1 . . C
C8 0.58112(12) 0.58504(17) 0.69659(12) 0.0448(5) Uani d . 1 . . C
H81 0.5519 0.4974 0.6946 0.067 Uiso calc R 1 . . H
H82 0.5939 0.6073 0.7496 0.067 Uiso calc R 1 . . H
H83 0.6308 0.5769 0.6673 0.067 Uiso calc R 1 . . H
C9 0.38753(10) 1.15068(16) 0.67370(9) 0.0299(4) Uani d . 1 . . C
C10 0.42623(11) 1.27278(17) 0.65410(10) 0.0355(4) Uani d . 1 . . C
H10 0.4792 1.2893 0.6716 0.043 Uiso calc R 1 . . H
C11 0.38812(12) 1.37113(18) 0.60903(10) 0.0415(5) Uani d . 1 . . C
H11 0.4151 1.4545 0.5966 0.050 Uiso calc R 1 . . H
C12 0.31191(12) 1.34882(19) 0.58236(10) 0.0430(5) Uani d . 1 . . C
H12 0.2867 1.4151 0.5506 0.052 Uiso calc R 1 . . H
C13 0.27211(11) 1.22854(19) 0.60230(10) 0.0424(5) Uani d . 1 . . C
H13 0.2191 1.2128 0.5846 0.051 Uiso calc R 1 . . H
C14 0.30926(11) 1.13119(18) 0.64795(10) 0.0377(4) Uani d . 1 . . C
H14 0.2810 1.0499 0.6619 0.045 Uiso calc R 1 . . H
C15 0.37339(9) 0.99495(16) 0.78546(9) 0.0307(4) Uani d . 1 . . C
C16 0.37386(10) 1.06295(18) 0.85510(10) 0.0354(4) Uani d . 1 . . C
H16 0.4113 1.1351 0.8638 0.042 Uiso calc R 1 . . H
C17 0.32038(10) 1.0265(2) 0.91179(10) 0.0429(5) Uani d . 1 . . C
H17 0.3217 1.0731 0.9593 0.051 Uiso calc R 1 . . H
C18 0.26491(11) 0.9225(2) 0.89964(11) 0.0474(5) Uani d . 1 . . C
H18 0.2284 0.8973 0.9387 0.057 Uiso calc R 1 . . H
C19 0.26295(11) 0.8556(2) 0.83041(11) 0.0440(5) Uani d . 1 . . C
H19 0.2245 0.7852 0.8215 0.053 Uiso calc R 1 . . H
C20 0.31694(10) 0.89097(17) 0.77387(11) 0.0364(4) Uani d . 1 . . C
H20 0.3155 0.8437 0.7266 0.044 Uiso calc R 1 . . H

loop_
_atom_site_aniso_label
_atom_site_aniso_U_11
_atom_site_aniso_U_22
_atom_site_aniso_U_33
_atom_site_aniso_U_12
_atom_site_aniso_U_13
_atom_site_aniso_U_23
O1 0.0298(8) 0.0261(8) 0.0318(9) 0.000 -0.0052(7) 0.000
C1 0.0328(9) 0.0278(8) 0.0305(9) -0.0044(7) 0.0022(7) -0.0021(7)
C2 0.0298(8) 0.0280(8) 0.0289(9) -0.0053(7) 0.0014(7) -0.0010(6)
C3 0.0355(9) 0.0333(9) 0.0298(9) -0.0038(7) -0.0012(7) 0.0004(7)
C4 0.0470(10) 0.0406(10) 0.0272(9) -0.0047(8) 0.0011(8) -0.0045(8)
C5 0.0490(11) 0.0339(9) 0.0342(10) -0.0023(8) 0.0074(8) -0.0078(7)
C6 0.0406(10) 0.0286(9) 0.0362(10) -0.0037(7) 0.0029(7) -0.0043(7)
C7 0.0302(8) 0.0287(8) 0.0278(9) -0.0010(7) -0.0035(6) -0.0012(7)
C8 0.0569(12) 0.0319(9) 0.0456(11) 0.0088(8) 0.0033(9) -0.0035(8)
C9 0.0360(9) 0.0302(9) 0.0236(8) 0.0036(7) -0.0017(7) -0.0022(6)
C10 0.0387(9) 0.0334(9) 0.0343(10) 0.0013(7) -0.0036(7) 0.0006(7)
C11 0.0546(12) 0.0331(9) 0.0370(11) 0.0049(8) -0.0032(8) 0.0040(8)
C12 0.0565(12) 0.0414(10) 0.0312(10) 0.0147(9) -0.0068(9) 0.0005(8)
C13 0.0406(10) 0.0492(11) 0.0375(11) 0.0095(8) -0.0102(8) -0.0042(8)
C14 0.0383(10) 0.0379(9) 0.0370(10) 0.0005(8) -0.0054(8) -0.0019(8)
C15 0.0303(8) 0.0315(8) 0.0301(9) 0.0036(7) -0.0012(7) 0.0034(7)
C16 0.0343(9) 0.0390(9) 0.0329(9) 0.0036(7) -0.0030(7) -0.0009(7)
C17 0.0383(10) 0.0596(12) 0.0307(10) 0.0067(9) 0.0028(7) 0.0009(9)
C18 0.0385(10) 0.0647(12) 0.0392(11) 0.0034(9) 0.0086(8) 0.0117(9)
C19 0.0361(10) 0.0474(11) 0.0486(12) -0.0039(8) 0.0032(8) 0.0091(9)
C20 0.0361(9) 0.0364(9) 0.0366(10) -0.0017(7) -0.0003(7) 0.0007(8)

loop_
_atom_type_symbol
_atom_type_description
_atom_type_scat_dispersion_real
_atom_type_scat_dispersion_imag
_atom_type_scat_source
C C 0.0033 0.0016
; International Tables for Crystallography (1992).
Vol. C, Tables 4.2.6.8 and 6.1.1.4
;
H H 0.0000 0.0000
; International Tables for Crystallography (1992).
Vol. C, Tables 4.2.6.8 and 6.1.1.4
;
O O 0.0106 0.0060
; International Tables for Crystallography (1992).
Vol. C, Tables 4.2.6.8 and 6.1.1.4
;

loop_
_geom_angle_atom_site_label_1
_geom_angle_atom_site_label_2
_geom_angle_atom_site_label_3
_geom_angle_site_symmetry_1
_geom_angle_site_symmetry_3
_geom_angle
C7 O1 C7 4_656 . 123.28(15)
C6 C1 C2 . . 119.52(16)
C6 C1 C1 . 4_656 120.87(13)
C2 C1 C1 . 4_656 119.50(12)
C3 C2 C1 . . 120.00(15)
C3 C2 C7 . . 121.38(14)
C1 C2 C7 . . 118.39(14)
C4 C3 C2 . . 120.21(16)
C4 C3 H3 . . 119.9
C2 C3 H3 . . 119.9
C5 C4 C3 . . 119.86(16)
C5 C4 H4 . . 120.1
C3 C4 H4 . . 120.1
C4 C5 C6 . . 121.43(16)
C4 C5 H5 . . 119.3
C6 C5 H5 . . 119.3
C5 C6 C1 . . 118.88(15)
C5 C6 C8 . . 118.26(15)
C1 C6 C8 . . 122.73(16)
O1 C7 C2 . . 109.95(12)
O1 C7 C15 . . 111.21(12)
C2 C7 C15 . . 112.18(12)
O1 C7 C9 . . 103.01(12)
C2 C7 C9 . . 112.44(13)
C15 C7 C9 . . 107.68(13)
C6 C8 H81 . . 109.5
C6 C8 H82 . . 109.5
H81 C8 H82 . . 109.5
C6 C8 H83 . . 109.5
H81 C8 H83 . . 109.5
H82 C8 H83 . . 109.5
C10 C9 C14 . . 117.99(15)
C10 C9 C7 . . 121.36(14)
C14 C9 C7 . . 120.63(14)
C9 C10 C11 . . 120.69(17)
C9 C10 H10 . . 119.7
C11 C10 H10 . . 119.7
C12 C11 C10 . . 120.66(18)
C12 C11 H11 . . 119.7
C10 C11 H11 . . 119.7
C11 C12 C13 . . 119.32(17)
C11 C12 H12 . . 120.3
C13 C12 H12 . . 120.3
C14 C13 C12 . . 120.29(17)
C14 C13 H13 . . 119.9
C12 C13 H13 . . 119.9
C13 C14 C9 . . 121.01(17)
C13 C14 H14 . . 119.5
C9 C14 H14 . . 119.5
C16 C15 C20 . . 118.33(16)
C16 C15 C7 . . 121.35(15)
C20 C15 C7 . . 120.23(15)
C17 C16 C15 . . 120.67(17)
C17 C16 H16 . . 119.7
C15 C16 H16 . . 119.7
C16 C17 C18 . . 120.37(18)
C16 C17 H17 . . 119.8
C18 C17 H17 . . 119.8
C19 C18 C17 . . 119.57(17)
C19 C18 H18 . . 120.2
C17 C18 H18 . . 120.2
C18 C19 C20 . . 120.17(18)
C18 C19 H19 . . 119.9
C20 C19 H19 . . 119.9
C19 C20 C15 . . 120.88(17)
C19 C20 H20 . . 119.6
C15 C20 H20 . . 119.6

loop_
_geom_bond_atom_site_label_1
_geom_bond_atom_site_label_2
_geom_bond_site_symmetry_2
_geom_bond_distance
_geom_bond_publ_flag
O1 C7 4_656 1.4475(17) ?
O1 C7 . 1.4475(17) ?
C1 C6 . 1.407(2) ?
C1 C2 . 1.408(2) ?
C1 C1 4_656 1.493(3) ?
C2 C3 . 1.392(2) ?
C2 C7 . 1.537(2) ?
C3 C4 . 1.388(2) ?
C3 H3 . 0.9500 ?
C4 C5 . 1.380(2) ?
C4 H4 . 0.9500 ?
C5 C6 . 1.395(3) ?
C5 H5 . 0.9500 ?
C6 C8 . 1.508(2) ?
C7 C15 . 1.538(2) ?
C7 C9 . 1.545(2) ?
C8 H81 . 0.9800 ?
C8 H82 . 0.9800 ?
C8 H83 . 0.9800 ?
C9 C10 . 1.391(2) ?
C9 C14 . 1.396(2) ?
C10 C11 . 1.393(2) ?
C10 H10 . 0.9500 ?
C11 C12 . 1.373(3) ?
C11 H11 . 0.9500 ?
C12 C13 . 1.386(3) ?
C12 H12 . 0.9500 ?
C13 C14 . 1.385(3) ?
C13 H13 . 0.9500 ?
C14 H14 . 0.9500 ?
C15 C16 . 1.391(2) ?
C15 C20 . 1.394(2) ?
C16 C17 . 1.384(3) ?
C16 H16 . 0.9500 ?
C17 C18 . 1.385(3) ?
C17 H17 . 0.9500 ?
C18 C19 . 1.380(3) ?
C18 H18 . 0.9500 ?
C19 C20 . 1.385(3) ?
C19 H19 . 0.9500 ?
C20 H20 . 0.9500 ?

loop_
_geom_torsion_atom_site_label_1
_geom_torsion_atom_site_label_2
_geom_torsion_atom_site_label_3
_geom_torsion_atom_site_label_4
_geom_torsion_site_symmetry_1
_geom_torsion
C6 C1 C2 C3 . 3.5(2)
C1 C1 C2 C3 4_656 179.79(16)
C6 C1 C2 C7 . -171.09(14)
C1 C1 C2 C7 4_656 5.2(2)
C1 C2 C3 C4 . -1.4(2)
C7 C2 C3 C4 . 173.06(15)
C2 C3 C4 C5 . -1.2(2)
C3 C4 C5 C6 . 1.6(3)
C4 C5 C6 C1 . 0.6(3)
C4 C5 C6 C8 . -175.43(16)
C2 C1 C6 C5 . -3.1(2)
C1 C1 C6 C5 4_656 -179.34(17)
C2 C1 C6 C8 . 172.74(16)
C1 C1 C6 C8 4_656 -3.5(3)
C7 O1 C7 C2 4_656 -41.74(9)
C7 O1 C7 C15 4_656 83.13(11)
C7 O1 C7 C9 4_656 -161.78(12)
C3 C2 C7 O1 . -108.36(16)
C1 C2 C7 O1 . 66.14(17)
C3 C2 C7 C15 . 127.33(15)
C1 C2 C7 C15 . -58.17(18)
C3 C2 C7 C9 . 5.8(2)
C1 C2 C7 C9 . -179.72(14)
O1 C7 C9 C10 . 14.09(19)
C2 C7 C9 C10 . -104.23(17)
C15 C7 C9 C10 . 131.69(16)
O1 C7 C9 C14 . -167.51(14)
C2 C7 C9 C14 . 74.17(19)
C15 C7 C9 C14 . -49.91(19)
C14 C9 C10 C11 . -1.1(3)
C7 C9 C10 C11 . 177.38(15)
C9 C10 C11 C12 . -0.7(3)
C10 C11 C12 C13 . 1.6(3)
C11 C12 C13 C14 . -0.8(3)
C12 C13 C14 C9 . -1.1(3)
C10 C9 C14 C13 . 2.0(3)
C7 C9 C14 C13 . -176.50(16)
O1 C7 C15 C16 . 23.4(2)
C2 C7 C15 C16 . 147.06(15)
C9 C7 C15 C16 . -88.71(17)
O1 C7 C15 C20 . -160.03(14)
C2 C7 C15 C20 . -36.4(2)
C9 C7 C15 C20 . 87.81(17)
C20 C15 C16 C17 . 1.0(2)
C7 C15 C16 C17 . 177.62(15)
C15 C16 C17 C18 . -0.7(3)
C16 C17 C18 C19 . -0.3(3)
C17 C18 C19 C20 . 1.0(3)
C18 C19 C20 C15 . -0.6(3)
C16 C15 C20 C19 . -0.4(3)
C7 C15 C20 C19 . -176.99(15)
